data_7131678
loop_
_publ_author_name
'Hashimoto, Taito'
'Oketani, Ryusei'
'Inoue, Asato'
'Okubo, Kohei'
'Oka, Kouki'
'Tohnai, Norimitsu'
'Kamiya, Kazuhide'
'Nakanishi, Shuji'
'Hisaki, Ichiro'

_publ_section_title
;
 Statically and dynamically flexible hydrogen-bonded frameworks based on
 4,5,9,10-tetrakis(4-carboxyphenyl)pyrene.
;
_journal_issue 47
_journal_name_full 'Chemical communications (Cambridge, England)'
_journal_page_first 7224
_journal_page_last 7227
_journal_paper_doi 10.1039/d3cc01877f
_journal_volume 59
_journal_year 2023
_chemical_formula_moiety 'C44 H26 O8, 3(C11 H10)'
_chemical_formula_sum 'C77 H56 O8'
_chemical_formula_weight 1109.21
_chemical_name_systematic 4,5,9,10-Tetrakis(4-carboxyphenyl)pyrene
_space_group_crystal_system monoclinic
_space_group_IT_number 14
_space_group_name_Hall '-P 2ybc'
_space_group_name_H-M_alt 'P 1 21/c 1'
_atom_sites_solution_hydrogens mixed
_atom_sites_solution_primary dual
_audit_creation_date 2023-05-10
_audit_creation_method
;
Olex2 1.5
(compiled 2023.03.06 svn.rbb2c1857 for OlexSys, GUI svn.r6748)
;
_audit_update_record
;
2023-05-10 deposited with the CCDC.	2023-05-18 downloaded from the CCDC.
;
_cell_angle_alpha 90
_cell_angle_beta 94.763(18)
_cell_angle_gamma 90
_cell_formula_units_Z 2
_cell_length_a 7.6554(13)
_cell_length_b 15.342(3)
_cell_length_c 24.524(5)
_cell_measurement_reflns_used 1374
_cell_measurement_temperature 113
_cell_measurement_theta_max 24.8550
_cell_measurement_theta_min 2.6930
_cell_volume 2870.4(9)
_computing_cell_refinement 'CrysAlisPro 1.171.41.95a (Rigaku OD, 2021)'
_computing_data_collection 'CrysAlisPro 1.171.41.95a (Rigaku OD, 2021)'
_computing_data_reduction 'CrysAlisPro 1.171.41.95a (Rigaku OD, 2021)'
_computing_molecular_graphics 'Olex2 1.5 (Dolomanov et al., 2009)'
_computing_publication_material 'Olex2 1.5 (Dolomanov et al., 2009)'
_computing_structure_refinement 'SHELXL 2018/3 (Sheldrick, 2015)'
_computing_structure_solution 'SHELXT 2018/2 (Sheldrick, 2018)'
_diffrn_ambient_temperature 113
_diffrn_detector 'Hybrid Pixel Array Detector'
_diffrn_detector_area_resol_mean 5.8140
_diffrn_measured_fraction_theta_full 0.998
_diffrn_measured_fraction_theta_max 0.889
_diffrn_measurement_details
;
List of Runs (angles in degrees, time in seconds):

  # Type    Start    End  Width  t~exp~   \w     \q     \k     \f   Frames
#--------------------------------------------------------------------------
  1  \w    -94.00  86.00   0.25   15.00    --   -4.00  45.00  86.00  720
  2  \w    -72.00  30.00   0.25   15.00    --   -4.00  45.00 122.00  408
  3  \w    -78.00  16.00   0.25   15.00    --   -4.00  45.00  15.00  376
  4  \w    -77.50 -32.50   0.25   15.00    --   -4.00  45.00  51.00  180
;
_diffrn_measurement_device 'abstract diffractometer'
_diffrn_measurement_device_type 'dtrek-CrysAlisPro-abstract goniometer imported rigaku-d*trek images'
_diffrn_measurement_method '\w scans'
_diffrn_orient_matrix_type 'CrysAlisPro convention (1999,Acta A55,543-557)'
_diffrn_orient_matrix_UB_11 0.0042992000
_diffrn_orient_matrix_UB_12 0.0454670000
_diffrn_orient_matrix_UB_13 -0.0049916000
_diffrn_orient_matrix_UB_21 0.0501548000
_diffrn_orient_matrix_UB_22 -0.0080134000
_diffrn_orient_matrix_UB_23 -0.0225682000
_diffrn_orient_matrix_UB_31 -0.0780847000
_diffrn_orient_matrix_UB_32 -0.0026758000
_diffrn_orient_matrix_UB_33 -0.0175810000
_diffrn_radiation_monochromator graphite
_diffrn_radiation_probe x-ray
_diffrn_radiation_type 'Mo K\a'
_diffrn_radiation_wavelength 0.71073
_diffrn_reflns_av_R_equivalents 0.3556
_diffrn_reflns_av_unetI/netI 0.3321
_diffrn_reflns_Laue_measured_fraction_full 0.998
_diffrn_reflns_Laue_measured_fraction_max 0.889
_diffrn_reflns_limit_h_max 10
_diffrn_reflns_limit_h_min -9
_diffrn_reflns_limit_k_max 21
_diffrn_reflns_limit_k_min -21
_diffrn_reflns_limit_l_max 29
_diffrn_reflns_limit_l_min -33
_diffrn_reflns_number 43799
_diffrn_reflns_point_group_measured_fraction_full 0.998
_diffrn_reflns_point_group_measured_fraction_max 0.889
_diffrn_reflns_theta_full 25.242
_diffrn_reflns_theta_max 30.191
_diffrn_reflns_theta_min 2.655
_diffrn_source 'fine-focus sealed X-ray tube'
_diffrn_source_type 'Enhance (Mo) X-ray Source'
_exptl_absorpt_coefficient_mu 0.082
_exptl_absorpt_correction_T_max 1.00000
_exptl_absorpt_correction_T_min 0.81356
_exptl_absorpt_correction_type multi-scan
_exptl_absorpt_process_details
;
CrysAlisPro 1.171.41.95a (Rigaku Oxford Diffraction, 2021)
Empirical absorption correction using spherical harmonics,
implemented in SCALE3 ABSPACK scaling algorithm.
;
_exptl_crystal_colour colourless
_exptl_crystal_colour_primary colourless
_exptl_crystal_density_diffrn 1.283
_exptl_crystal_description plate
_exptl_crystal_F_000 1164
_exptl_crystal_recrystallization_method 'obtained by solvent exchange-triggered structural transformation'
_exptl_crystal_size_max 0.075
_exptl_crystal_size_mid 0.073
_exptl_crystal_size_min 0.011
_refine_diff_density_max 0.531
_refine_diff_density_min -0.502
_refine_diff_density_rms 0.088
_refine_ls_extinction_method none
_refine_ls_goodness_of_fit_ref 1.020
_refine_ls_hydrogen_treatment mixed
_refine_ls_matrix_type full
_refine_ls_number_parameters 369
_refine_ls_number_reflns 7579
_refine_ls_number_restraints 72
_refine_ls_restrained_S_all 1.018
_refine_ls_R_factor_all 0.3606
_refine_ls_R_factor_gt 0.1408
_refine_ls_shift/su_max 0.000
_refine_ls_shift/su_mean 0.000
_refine_ls_structure_factor_coef Fsqd
_refine_ls_weighting_details 'w=1/[\s^2^(Fo^2^)+(0.1983P)^2^] where P=(Fo^2^+2Fc^2^)/3'
_refine_ls_weighting_scheme calc
_refine_ls_wR_factor_gt 0.3410
_refine_ls_wR_factor_ref 0.4412
_reflns_Friedel_coverage 0.000
_reflns_number_gt 2278
_reflns_number_total 7579
_reflns_threshold_expression 'I > 2\s(I)'
_cod_data_source_file d3cc01877f2.cif
_cod_data_source_block CP-Py-1-MeNaph
_cod_depositor_comments 'Adding full bibliography for 7131672--7131678.cif.'
_cod_original_cell_volume 2870.4(10)
_cod_database_code 7131678
_shelx_shelxl_version_number 2018/3
_chemical_oxdiff_formula 'C11 H10 N O'
_shelx_space_group_comment
;
The symmetry employed for this shelxl refinement is uniquely defined
by the following loop, which should always be used as a source of
symmetry information in preference to the above space-group names.
They are only intended as comments.
;
_shelx_estimated_absorpt_t_max 0.999
_shelx_estimated_absorpt_t_min 0.994
_olex2_refinement_description
;
1. Fixed Uiso
 At 1.2 times of:
  All C(H) groups
 At 1.5 times of:
  All C(H,H,H) groups, All O(H) groups
2. Restrained distances
 C34-H34
 0.95 with sigma of 0.005
 C35-H34 \\sim C38-H34
 with sigma of 0.02
3. Restrained planarity
 H34, C34, C35, C38, C37, C36, C39
 with sigma of 0.1
4. Uiso/Uaniso restraints and constraints
C28 \\sim C27 \\sim C26 \\sim C25 \\sim C24 \\sim C29 \\sim C30 \\sim C31 \\sim
C32 \\sim C23: within 1.7A with sigma of 0.04 and sigma for terminal atoms of
0.08 within 1.7A
5. Others
 Fixed Sof: C39(0.5) H39A(0.5) H39B(0.5) H39C(0.5) H34(0.5)
6.a Aromatic/amide H refined with riding coordinates:
 C14(H14), C3(H3), C1(H1), C17(H17), C21(H21), C11(H11), C10(H10), C13(H13),
 C2(H2A), C20(H20), C18(H18), C35(H35), C36(H36), C37(H37), C25(H25), C26(H26),
 C27(H27), C28(H28), C32(H32), C31(H31), C30(H30)
6.b Tetrahedral OH refined with riding coordinates:
 O4(H4), O2(H2)
6.c Naphthalene refined as free rotating group:
 C25(C26,C27,C28,C29,C24,C23,C32,C31,C30)
6.d Idealised Me refined as rotating group:
 C33(H33A,H33B,H33C), C39(H39A,H39B,H39C)
;
_olex2_submission_original_sample_id CP-Py-2-DCB-dropped-Menaph
_olex2_submission_special_instructions 'No special instructions were received'
_oxdiff_exptl_absorpt_empirical_details
;
Empirical correction (ABSPACK) includes:
- Absorption correction using spherical harmonics
- Frame scaling
;
_oxdiff_exptl_absorpt_empirical_full_max 1.199
_oxdiff_exptl_absorpt_empirical_full_min 0.831

loop_
_space_group_symop_operation_xyz
'x, y, z'
'-x, y+1/2, -z+1/2'
'-x, -y, -z'
'x, -y-1/2, z-1/2'

loop_
_atom_site_label
_atom_site_type_symbol
_atom_site_fract_x
_atom_site_fract_y
_atom_site_fract_z
_atom_site_U_iso_or_equiv
_atom_site_adp_type
_atom_site_occupancy
_atom_site_site_symmetry_order
_atom_site_calc_flag
_atom_site_refinement_flags_posn
_atom_site_refinement_flags_adp
_atom_site_refinement_flags_occupancy
_atom_site_disorder_assembly
_atom_site_disorder_group
O4 O 0.1985(6) 0.6875(4) 0.24339(19) 0.0536(15) Uani 1 1 d . . . . .
H4 H 0.108704 0.700479 0.222993 0.080 Uiso 1 1 calc R U . . .
O3 O 0.0001(6) 0.6408(4) 0.2980(2) 0.0553(15) Uani 1 1 d . . . . .
O1 O 0.0606(6) 0.2422(4) 0.3253(2) 0.0548(15) Uani 1 1 d . . . . .
O2 O 0.2550(6) 0.2087(4) 0.2664(2) 0.0599(16) Uani 1 1 d . . . . .
H2 H 0.165643 0.188487 0.248550 0.090 Uiso 1 1 calc R U . . .
C16 C 0.5731(7) 0.5623(4) 0.3987(2) 0.0292(14) Uani 1 1 d . . . . .
C4 C 0.8852(7) 0.3976(4) 0.4748(2) 0.0267(14) Uani 1 1 d . . . . .
C6 C 0.7227(7) 0.5231(4) 0.4354(2) 0.0291(15) Uani 1 1 d . . . . .
C9 C 0.6106(8) 0.3754(4) 0.4087(2) 0.0305(15) Uani 1 1 d . . . . .
C5 C 0.7395(7) 0.4353(4) 0.4404(2) 0.0293(15) Uani 1 1 d . . . . .
C7 C 1.1502(7) 0.4177(4) 0.5366(2) 0.0266(14) Uani 1 1 d . . . . .
C8 C 1.0084(8) 0.4543(4) 0.5028(2) 0.0280(14) Uani 1 1 d . . . . .
C14 C 0.4610(9) 0.3482(4) 0.4315(3) 0.0383(17) Uani 1 1 d . . . . .
H14 H 0.446696 0.359659 0.468915 0.046 Uiso 1 1 calc R U . . .
C3 C 0.9038(8) 0.3079(4) 0.4802(2) 0.0333(16) Uani 1 1 d . . . . .
H3 H 0.821769 0.270271 0.460862 0.040 Uiso 1 1 calc R U . . .
C15 C 0.2116(8) 0.2417(5) 0.3104(3) 0.0387(17) Uani 1 1 d . . . . .
C12 C 0.3547(8) 0.2842(5) 0.3459(3) 0.0376(17) Uani 1 1 d . . . . .
C1 C 1.1644(8) 0.3264(4) 0.5411(2) 0.0328(15) Uani 1 1 d . . . . .
H1 H 1.259457 0.301726 0.563312 0.039 Uiso 1 1 calc R U . . .
C17 C 0.6075(8) 0.5997(4) 0.3499(2) 0.0343(16) Uani 1 1 d . . . . .
H17 H 0.725057 0.604151 0.340494 0.041 Uiso 1 1 calc R U . . .
C21 C 0.4021(8) 0.5570(4) 0.4124(3) 0.0353(16) Uani 1 1 d . . . . .
H21 H 0.377771 0.532967 0.446685 0.042 Uiso 1 1 calc R U . . .
C11 C 0.5088(8) 0.3076(5) 0.3237(3) 0.0441(18) Uani 1 1 d . . . . .
H11 H 0.527527 0.291886 0.287121 0.053 Uiso 1 1 calc R U . . .
C22 C 0.1530(9) 0.6532(5) 0.2873(3) 0.0416(18) Uani 1 1 d . . . . .
C10 C 0.6380(8) 0.3551(4) 0.3559(3) 0.0367(16) Uani 1 1 d . . . . .
H10 H 0.742997 0.372689 0.340965 0.044 Uiso 1 1 calc R U . . .
C13 C 0.3308(8) 0.3040(5) 0.3994(3) 0.0401(17) Uani 1 1 d . . . . .
H13 H 0.225381 0.287521 0.414552 0.048 Uiso 1 1 calc R U . . .
C2 C 1.0431(8) 0.2725(4) 0.5140(3) 0.0376(17) Uani 1 1 d . . . . .
H2A H 1.053443 0.211082 0.518097 0.045 Uiso 1 1 calc R U . . .
C20 C 0.2668(8) 0.5865(4) 0.3768(3) 0.0385(17) Uani 1 1 d . . . . .
H20 H 0.149377 0.582188 0.386282 0.046 Uiso 1 1 calc R U . . .
C18 C 0.4721(8) 0.6309(5) 0.3142(3) 0.0415(17) Uani 1 1 d . . . . .
H18 H 0.496905 0.658174 0.280902 0.050 Uiso 1 1 calc R U . . .
C19 C 0.3014(8) 0.6222(5) 0.3272(3) 0.0375(16) Uani 1 1 d . . . . .
C38 C -0.0943(15) 0.0127(7) 0.4976(5) 0.086(3) Uani 1 1 d D . . . .
C34 C -0.1486(18) 0.0677(7) 0.4519(6) 0.101(4) Uani 1 1 d D . . . .
C35 C -0.033(2) 0.0924(8) 0.4169(5) 0.103(4) Uani 1 1 d D . . . .
H35 H -0.073768 0.127134 0.386434 0.124 Uiso 1 1 calc R U . . .
C36 C -0.143(2) -0.0706(8) 0.5777(6) 0.108(4) Uani 1 1 d . . . . .
H36 H -0.221169 -0.090926 0.602956 0.129 Uiso 1 1 calc R U . . .
C37 C -0.200(2) -0.0169(8) 0.5333(6) 0.112(4) Uani 1 1 d . . . . .
H37 H -0.320587 -0.001273 0.528743 0.134 Uiso 1 1 calc R U . . .
C25 C 0.2320(12) 0.9530(4) 0.2807(3) 0.119(4) Uani 1 1 d G U . . .
H25 H 0.290282 0.992162 0.258291 0.143 Uiso 1 1 calc R U . . .
C26 C 0.0563(11) 0.9331(5) 0.2679(3) 0.110(4) Uani 1 1 d G U . . .
H26 H -0.005553 0.958608 0.236681 0.132 Uiso 1 1 calc R U . . .
C27 C -0.0289(9) 0.8758(6) 0.3006(4) 0.138(5) Uani 1 1 d G U . . .
H27 H -0.148997 0.862129 0.291872 0.165 Uiso 1 1 calc R U . . .
C28 C 0.0616(9) 0.8384(5) 0.3463(3) 0.128(5) Uani 1 1 d G U . . .
H28 H 0.003392 0.799205 0.368673 0.153 Uiso 1 1 calc R U . . .
C29 C 0.2374(9) 0.8583(3) 0.3591(2) 0.095(4) Uani 1 1 d G U . . .
C24 C 0.3226(9) 0.9156(3) 0.3263(2) 0.111(4) Uani 1 1 d G U . . .
C23 C 0.4983(9) 0.9355(5) 0.3392(3) 0.122(4) Uani 1 1 d G U . . .
C32 C 0.5888(9) 0.8982(6) 0.3848(4) 0.107(4) Uani 1 1 d G U . . .
H32 H 0.708930 0.911795 0.393549 0.128 Uiso 1 1 calc R U . . .
C31 C 0.5036(12) 0.8409(5) 0.4176(3) 0.133(5) Uani 1 1 d G U . . .
H31 H 0.565492 0.815316 0.448741 0.160 Uiso 1 1 calc R U . . .
C30 C 0.3279(12) 0.8209(4) 0.4047(2) 0.139(5) Uani 1 1 d G U . . .
H30 H 0.269659 0.781759 0.427133 0.166 Uiso 1 1 calc R U . . .
C33 C 0.569(3) 0.9962(10) 0.3068(7) 0.203(10) Uani 1 1 d . . . . .
H33A H 0.671536 0.971168 0.290944 0.304 Uiso 1 1 calc R U . . .
H33B H 0.605936 1.047298 0.328912 0.304 Uiso 1 1 calc R U . . .
H33C H 0.482038 1.013732 0.277412 0.304 Uiso 1 1 calc R U . . .
C39 C -0.345(3) 0.1015(15) 0.4371(12) 0.114(9) Uani 0.5 1 d . . P A 2
H39A H -0.418971 0.052576 0.423625 0.170 Uiso 0.5 1 calc R U P A 2
H39B H -0.345289 0.146492 0.408768 0.170 Uiso 0.5 1 calc R U P A 2
H39C H -0.391208 0.125917 0.469936 0.170 Uiso 0.5 1 calc R U P A 2
H34 H -0.269(2) 0.0842(18) 0.4491(11) 0.136 Uiso 0.5 1 d D U P B 1

loop_
_atom_site_aniso_label
_atom_site_aniso_U_11
_atom_site_aniso_U_22
_atom_site_aniso_U_33
_atom_site_aniso_U_23
_atom_site_aniso_U_13
_atom_site_aniso_U_12
O4 0.028(2) 0.090(4) 0.041(3) 0.030(3) -0.013(2) 0.010(3)
O3 0.021(2) 0.085(4) 0.058(3) 0.026(3) -0.011(2) 0.005(3)
O1 0.032(3) 0.087(4) 0.044(3) -0.016(3) -0.007(2) -0.011(3)
O2 0.031(3) 0.090(4) 0.057(3) -0.038(3) -0.011(2) -0.005(3)
C16 0.022(3) 0.040(4) 0.023(3) -0.004(3) -0.008(2) 0.003(3)
C4 0.023(3) 0.031(4) 0.025(3) -0.004(3) -0.008(2) -0.006(3)
C6 0.021(3) 0.039(4) 0.026(3) 0.004(3) -0.013(2) -0.002(3)
C9 0.023(3) 0.033(3) 0.033(4) -0.004(3) -0.012(3) 0.000(3)
C5 0.015(3) 0.039(4) 0.031(3) 0.000(3) -0.013(2) -0.003(3)
C7 0.021(3) 0.032(3) 0.025(3) 0.001(3) -0.005(2) -0.004(3)
C8 0.022(3) 0.033(3) 0.027(3) 0.001(3) -0.009(2) -0.003(3)
C14 0.039(4) 0.047(4) 0.027(3) -0.007(3) -0.010(3) -0.010(3)
C3 0.027(3) 0.034(4) 0.036(4) -0.009(3) -0.011(3) -0.002(3)
C15 0.026(4) 0.045(4) 0.043(4) -0.006(3) -0.008(3) -0.001(3)
C12 0.030(4) 0.049(4) 0.031(4) -0.008(3) -0.011(3) 0.002(3)
C1 0.027(3) 0.036(4) 0.034(4) 0.007(3) -0.010(3) 0.000(3)
C17 0.017(3) 0.050(4) 0.034(4) 0.006(3) -0.006(3) 0.001(3)
C21 0.028(3) 0.046(4) 0.031(4) 0.003(3) -0.005(3) -0.002(3)
C11 0.026(3) 0.066(5) 0.039(4) -0.016(3) -0.006(3) 0.001(3)
C22 0.033(4) 0.056(5) 0.034(4) 0.014(3) -0.010(3) 0.007(4)
C10 0.024(3) 0.048(4) 0.036(4) -0.017(3) -0.008(3) -0.005(3)
C13 0.024(3) 0.052(4) 0.043(4) -0.007(3) -0.005(3) -0.006(3)
C2 0.038(4) 0.029(4) 0.042(4) 0.000(3) -0.014(3) 0.005(3)
C20 0.026(3) 0.043(4) 0.044(4) 0.008(3) -0.012(3) 0.002(3)
C18 0.031(4) 0.054(4) 0.039(4) 0.010(3) -0.001(3) 0.003(3)
C19 0.028(3) 0.052(4) 0.030(4) 0.001(3) -0.009(3) 0.000(3)
C38 0.105(8) 0.051(6) 0.107(8) -0.029(6) 0.034(8) -0.015(7)
C34 0.117(11) 0.064(7) 0.125(11) -0.035(7) 0.018(9) -0.010(7)
C35 0.129(11) 0.084(8) 0.102(9) -0.033(7) 0.039(9) -0.015(8)
C36 0.114(11) 0.066(8) 0.147(12) -0.025(8) 0.034(9) -0.008(7)
C37 0.126(11) 0.065(7) 0.149(13) -0.013(8) 0.041(10) -0.014(8)
C25 0.149(12) 0.091(9) 0.117(10) -0.023(7) 0.012(9) 0.030(9)
C26 0.151(12) 0.086(9) 0.092(8) -0.006(7) -0.003(8) 0.030(9)
C27 0.122(11) 0.125(12) 0.164(14) -0.059(10) -0.003(11) -0.001(10)
C28 0.160(13) 0.095(9) 0.140(12) -0.028(8) 0.082(11) -0.013(9)
C29 0.144(11) 0.067(7) 0.080(7) -0.003(6) 0.037(8) 0.016(7)
C24 0.115(10) 0.102(9) 0.113(10) -0.042(8) -0.006(8) 0.010(8)
C23 0.140(12) 0.106(10) 0.122(11) 0.007(8) 0.021(9) 0.008(9)
C32 0.132(10) 0.089(8) 0.098(9) 0.014(7) 0.012(8) -0.003(8)
C31 0.152(13) 0.097(10) 0.149(12) -0.023(9) 0.003(11) 0.054(10)
C30 0.198(15) 0.091(9) 0.129(11) -0.015(8) 0.025(11) 0.047(10)
C33 0.36(3) 0.105(12) 0.146(15) 0.040(11) 0.043(18) 0.048(16)
C39 0.074(15) 0.085(16) 0.18(3) -0.034(17) 0.022(16) -0.013(13)

loop_
_atom_type_symbol
_atom_type_description
_atom_type_scat_dispersion_real
_atom_type_scat_dispersion_imag
_atom_type_scat_source
C C 0.0033 0.0016 'International Tables Vol C Tables 4.2.6.8 and 6.1.1.4'
H H 0.0000 0.0000 'International Tables Vol C Tables 4.2.6.8 and 6.1.1.4'
O O 0.0106 0.0060 'International Tables Vol C Tables 4.2.6.8 and 6.1.1.4'

loop_
_geom_angle_atom_site_label_1
_geom_angle_atom_site_label_2
_geom_angle_atom_site_label_3
_geom_angle
_geom_angle_site_symmetry_1
_geom_angle_site_symmetry_3
_geom_angle_publ_flag
C22 O4 H4 109.5 . . ?
C15 O2 H2 109.5 . . ?
C17 C16 C6 119.5(5) . . ?
C17 C16 C21 119.5(5) . . ?
C21 C16 C6 120.9(6) . . ?
C8 C4 C5 118.7(5) . . ?
C3 C4 C5 121.0(5) . . ?
C3 C4 C8 120.3(5) . . ?
C5 C6 C16 120.4(5) . . ?
C5 C6 C7 121.3(5) . 3_766 ?
C7 C6 C16 118.2(5) 3_766 . ?
C14 C9 C5 120.2(6) . . ?
C10 C9 C5 118.7(6) . . ?
C10 C9 C14 120.9(5) . . ?
C4 C5 C9 119.3(5) . . ?
C6 C5 C4 120.5(5) . . ?
C6 C5 C9 120.2(5) . . ?
C8 C7 C6 118.4(5) . 3_766 ?
C1 C7 C6 122.5(5) . 3_766 ?
C1 C7 C8 119.1(5) . . ?
C4 C8 C7 118.9(5) . . ?
C8 C8 C4 120.7(6) 3_766 . ?
C8 C8 C7 120.3(6) 3_766 . ?
C9 C14 H14 120.1 . . ?
C9 C14 C13 119.9(6) . . ?
C13 C14 H14 120.1 . . ?
C4 C3 H3 119.8 . . ?
C4 C3 C2 120.4(5) . . ?
C2 C3 H3 119.8 . . ?
O1 C15 O2 125.0(6) . . ?
O1 C15 C12 118.8(6) . . ?
O2 C15 C12 116.2(6) . . ?
C11 C12 C15 119.4(6) . . ?
C13 C12 C15 120.3(6) . . ?
C13 C12 C11 120.2(6) . . ?
C7 C1 H1 119.5 . . ?
C2 C1 C7 121.1(5) . . ?
C2 C1 H1 119.5 . . ?
C16 C17 H17 119.7 . . ?
C16 C17 C18 120.6(6) . . ?
C18 C17 H17 119.7 . . ?
C16 C21 H21 119.9 . . ?
C20 C21 C16 120.3(6) . . ?
C20 C21 H21 119.9 . . ?
C12 C11 H11 120.3 . . ?
C12 C11 C10 119.4(6) . . ?
C10 C11 H11 120.3 . . ?
O4 C22 C19 115.7(6) . . ?
O3 C22 O4 125.1(6) . . ?
O3 C22 C19 119.2(6) . . ?
C9 C10 C11 119.5(6) . . ?
C9 C10 H10 120.3 . . ?
C11 C10 H10 120.3 . . ?
C14 C13 H13 120.0 . . ?
C12 C13 C14 120.0(6) . . ?
C12 C13 H13 120.0 . . ?
C3 C2 H2A 119.9 . . ?
C1 C2 C3 120.2(6) . . ?
C1 C2 H2A 119.9 . . ?
C21 C20 H20 119.9 . . ?
C21 C20 C19 120.1(6) . . ?
C19 C20 H20 119.9 . . ?
C17 C18 H18 120.2 . . ?
C19 C18 C17 119.6(6) . . ?
C19 C18 H18 120.2 . . ?
C20 C19 C22 120.4(6) . . ?
C18 C19 C22 119.7(6) . . ?
C18 C19 C20 119.9(6) . . ?
C34 C38 C38 115.5(14) . 3_556 ?
C37 C38 C38 120.1(16) . 3_556 ?
C37 C38 C34 124.4(13) . . ?
C38 C34 C39 124.8(15) . . ?
C38 C34 H34 115.2(17) . . ?
C35 C34 C38 120.1(13) . . ?
C35 C34 C39 115.1(16) . . ?
C35 C34 H34 124.7(18) . . ?
C34 C35 H35 117.9 . . ?
C34 C35 C36 124.2(14) . 3_556 ?
C36 C35 H35 117.9 3_556 . ?
C35 C36 H36 121.5 3_556 . ?
C35 C36 C37 117.1(14) 3_556 . ?
C37 C36 H36 121.5 . . ?
C38 C37 C36 123.0(14) . . ?
C38 C37 H37 118.5 . . ?
C36 C37 H37 118.5 . . ?
C26 C25 H25 120.0 . . ?
C26 C25 C24 120.0 . . ?
C24 C25 H25 120.0 . . ?
C25 C26 H26 120.0 . . ?
C27 C26 C25 120.0 . . ?
C27 C26 H26 120.0 . . ?
C26 C27 H27 120.0 . . ?
C28 C27 C26 120.0 . . ?
C28 C27 H27 120.0 . . ?
C27 C28 H28 120.0 . . ?
C27 C28 C29 120.0 . . ?
C29 C28 H28 120.0 . . ?
C28 C29 C24 120.0 . . ?
C28 C29 C30 120.0 . . ?
C24 C29 C30 120.0 . . ?
C29 C24 C25 120.0 . . ?
C23 C24 C25 120.0 . . ?
C23 C24 C29 120.0 . . ?
C24 C23 C32 120.0 . . ?
C33 C23 C24 116.4(10) . . ?
C33 C23 C32 123.5(10) . . ?
C23 C32 H32 120.0 . . ?
C31 C32 C23 120.0 . . ?
C31 C32 H32 120.0 . . ?
C32 C31 H31 120.0 . . ?
C30 C31 C32 120.0 . . ?
C30 C31 H31 120.0 . . ?
C29 C30 H30 120.0 . . ?
C31 C30 C29 120.0 . . ?
C31 C30 H30 120.0 . . ?
C23 C33 H33A 109.5 . . ?
C23 C33 H33B 109.5 . . ?
C23 C33 H33C 109.5 . . ?
H33A C33 H33B 109.5 . . ?
H33A C33 H33C 109.5 . . ?
H33B C33 H33C 109.5 . . ?
C34 C39 H39A 109.5 . . ?
C34 C39 H39B 109.5 . . ?
C34 C39 H39C 109.5 . . ?
H39A C39 H39B 109.5 . . ?
H39A C39 H39C 109.5 . . ?
H39B C39 H39C 109.5 . . ?

loop_
_geom_bond_atom_site_label_1
_geom_bond_atom_site_label_2
_geom_bond_distance
_geom_bond_site_symmetry_2
_geom_bond_publ_flag
O4 H4 0.8400 . ?
O4 C22 1.273(8) . ?
O3 C22 1.235(8) . ?
O1 C15 1.241(8) . ?
O2 H2 0.8400 . ?
O2 C15 1.260(8) . ?
C16 C6 1.521(8) . ?
C16 C17 1.372(8) . ?
C16 C21 1.381(9) . ?
C4 C5 1.461(7) . ?
C4 C8 1.417(8) . ?
C4 C3 1.388(9) . ?
C6 C5 1.358(8) . ?
C6 C7 1.459(8) 3_766 ?
C9 C5 1.516(8) . ?
C9 C14 1.379(9) . ?
C9 C10 1.364(9) . ?
C7 C8 1.426(8) . ?
C7 C1 1.409(8) . ?
C8 C8 1.414(12) 3_766 ?
C14 H14 0.9500 . ?
C14 C13 1.394(9) . ?
C3 H3 0.9500 . ?
C3 C2 1.405(8) . ?
C15 C12 1.492(9) . ?
C12 C11 1.387(9) . ?
C12 C13 1.374(9) . ?
C1 H1 0.9500 . ?
C1 C2 1.374(9) . ?
C17 H17 0.9500 . ?
C17 C18 1.385(8) . ?
C21 H21 0.9500 . ?
C21 C20 1.375(8) . ?
C11 H11 0.9500 . ?
C11 C10 1.417(9) . ?
C22 C19 1.513(8) . ?
C10 H10 0.9500 . ?
C13 H13 0.9500 . ?
C2 H2A 0.9500 . ?
C20 H20 0.9500 . ?
C20 C19 1.378(9) . ?
C18 H18 0.9500 . ?
C18 C19 1.378(9) . ?
C38 C38 1.49(2) 3_556 ?
C38 C34 1.438(18) . ?
C38 C37 1.322(16) . ?
C34 C35 1.339(16) . ?
C34 C39 1.60(3) . ?
C34 H34 0.950(5) . ?
C35 H35 0.9500 . ?
C35 C36 1.378(17) 3_556 ?
C36 H36 0.9500 . ?
C36 C37 1.407(17) . ?
C37 H37 0.9500 . ?
C25 H25 0.9500 . ?
C25 C26 1.3900 . ?
C25 C24 1.3900 . ?
C26 H26 0.9500 . ?
C26 C27 1.3900 . ?
C27 H27 0.9500 . ?
C27 C28 1.3900 . ?
C28 H28 0.9500 . ?
C28 C29 1.3900 . ?
C29 C24 1.3900 . ?
C29 C30 1.3900 . ?
C24 C23 1.3900 . ?
C23 C32 1.3900 . ?
C23 C33 1.365(18) . ?
C32 H32 0.9500 . ?
C32 C31 1.3900 . ?
C31 H31 0.9500 . ?
C31 C30 1.3900 . ?
C30 H30 0.9500 . ?
C33 H33A 0.9800 . ?
C33 H33B 0.9800 . ?
C33 H33C 0.9800 . ?
C39 H39A 0.9800 . ?
C39 H39B 0.9800 . ?
C39 H39C 0.9800 . ?

loop_
_geom_torsion_atom_site_label_1
_geom_torsion_atom_site_label_2
_geom_torsion_atom_site_label_3
_geom_torsion_atom_site_label_4
_geom_torsion
_geom_torsion_site_symmetry_1
_geom_torsion_site_symmetry_2
_geom_torsion_site_symmetry_3
_geom_torsion_site_symmetry_4
_geom_torsion_publ_flag
O4 C22 C19 C20 178.0(6) . . . . ?
O4 C22 C19 C18 -1.1(10) . . . . ?
O3 C22 C19 C20 -4.8(11) . . . . ?
O3 C22 C19 C18 176.2(7) . . . . ?
O1 C15 C12 C11 -160.8(7) . . . . ?
O1 C15 C12 C13 16.0(10) . . . . ?
O2 C15 C12 C11 18.1(10) . . . . ?
O2 C15 C12 C13 -165.1(7) . . . . ?
C16 C6 C5 C4 178.7(5) . . . . ?
C16 C6 C5 C9 0.9(9) . . . . ?
C16 C17 C18 C19 -1.8(10) . . . . ?
C16 C21 C20 C19 -0.6(10) . . . . ?
C4 C3 C2 C1 -1.4(10) . . . . ?
C6 C16 C17 C18 176.0(6) . . . . ?
C6 C16 C21 C20 -174.8(6) . . . . ?
C6 C7 C8 C4 179.2(5) 3_766 . . . ?
C6 C7 C8 C8 -0.7(11) 3_766 . . 3_766 ?
C6 C7 C1 C2 -179.5(6) 3_766 . . . ?
C9 C14 C13 C12 2.8(10) . . . . ?
C5 C4 C8 C7 179.6(6) . . . . ?
C5 C4 C8 C8 -0.4(11) . . . 3_766 ?
C5 C4 C3 C2 -179.1(6) . . . . ?
C5 C9 C14 C13 170.5(6) . . . . ?
C5 C9 C10 C11 -172.7(6) . . . . ?
C7 C6 C5 C4 0.9(10) 3_766 . . . ?
C7 C6 C5 C9 -176.9(6) 3_766 . . . ?
C7 C1 C2 C3 1.3(10) . . . . ?
C8 C4 C5 C6 -0.1(9) . . . . ?
C8 C4 C5 C9 177.8(6) . . . . ?
C8 C4 C3 C2 1.0(10) . . . . ?
C8 C7 C1 C2 -0.7(10) . . . . ?
C14 C9 C5 C4 91.6(8) . . . . ?
C14 C9 C5 C6 -90.6(8) . . . . ?
C14 C9 C10 C11 1.8(10) . . . . ?
C3 C4 C5 C6 -179.9(6) . . . . ?
C3 C4 C5 C9 -2.1(9) . . . . ?
C3 C4 C8 C7 -0.5(9) . . . . ?
C3 C4 C8 C8 179.4(7) . . . 3_766 ?
C15 C12 C11 C10 174.2(6) . . . . ?
C15 C12 C13 C14 -176.3(6) . . . . ?
C12 C11 C10 C9 1.5(10) . . . . ?
C1 C7 C8 C4 0.3(9) . . . . ?
C1 C7 C8 C8 -179.6(7) . . . 3_766 ?
C17 C16 C6 C5 -107.1(7) . . . . ?
C17 C16 C6 C7 70.8(8) . . . 3_766 ?
C17 C16 C21 C20 2.1(10) . . . . ?
C17 C18 C19 C22 -177.7(6) . . . . ?
C17 C18 C19 C20 3.2(11) . . . . ?
C21 C16 C6 C5 69.8(8) . . . . ?
C21 C16 C6 C7 -112.4(7) . . . 3_766 ?
C21 C16 C17 C18 -0.9(10) . . . . ?
C21 C20 C19 C22 178.9(6) . . . . ?
C21 C20 C19 C18 -2.1(10) . . . . ?
C11 C12 C13 C14 0.4(11) . . . . ?
C10 C9 C5 C4 -93.9(7) . . . . ?
C10 C9 C5 C6 83.9(8) . . . . ?
C10 C9 C14 C13 -3.9(10) . . . . ?
C13 C12 C11 C10 -2.5(11) . . . . ?
C38 C38 C34 C35 0.3(16) 3_556 . . . ?
C38 C38 C34 C39 178.3(13) 3_556 . . . ?
C38 C38 C37 C36 1.9(19) 3_556 . . . ?
C38 C34 C35 C36 -2.1(16) . . . 3_556 ?
C34 C38 C37 C36 -179.9(10) . . . . ?
C35 C36 C37 C38 -0.2(17) 3_556 . . . ?
C37 C38 C34 C35 -178.0(11) . . . . ?
C37 C38 C34 C39 -0.1(18) . . . . ?
C25 C26 C27 C28 0.0 . . . . ?
C25 C24 C23 C32 180.0 . . . . ?
C25 C24 C23 C33 3.7(10) . . . . ?
C26 C25 C24 C29 0.0 . . . . ?
C26 C25 C24 C23 180.0 . . . . ?
C26 C27 C28 C29 0.0 . . . . ?
C27 C28 C29 C24 0.0 . . . . ?
C27 C28 C29 C30 180.0 . . . . ?
C28 C29 C24 C25 0.0 . . . . ?
C28 C29 C24 C23 180.0 . . . . ?
C28 C29 C30 C31 180.0 . . . . ?
C29 C24 C23 C32 0.0 . . . . ?
C29 C24 C23 C33 -176.3(10) . . . . ?
C24 C25 C26 C27 0.0 . . . . ?
C24 C29 C30 C31 0.0 . . . . ?
C24 C23 C32 C31 0.0 . . . . ?
C23 C32 C31 C30 0.0 . . . . ?
C32 C31 C30 C29 0.0 . . . . ?
C30 C29 C24 C25 180.0 . . . . ?
C30 C29 C24 C23 0.0 . . . . ?
C33 C23 C32 C31 176.0(11) . . . . ?
C39 C34 C35 C36 179.8(13) . . . 3_556 ?
